data_4080840
loop_
_publ_author_name
'Tsoureas, Nikolaos'
'Hamilton, Alex'
'Haddow, Mairi F.'
'Harvey, Jeremy N.'
'Orpen, A. Guy'
'Owen, Gareth R.'

_publ_section_title
;
 Insight into the Hydrogen Migration Processes Involved in the Formation
 of Metal--Borane Complexes: Importance of the Third Arm of the
 Scorpionate Ligand
;
_journal_issue 9
_journal_name_full Organometallics
_journal_page_first 2840
_journal_paper_doi 10.1021/om4002389
_journal_volume 32
_journal_year 2013
_chemical_formula_moiety 'C21 H16 B IR N4 O, C7 C8'
_chemical_formula_sum 'C28 H24 B Ir N4 O'
_chemical_formula_weight 635.52
_chemical_name_common Complex_20
_chemical_name_systematic
; 
 ? 
;
_space_group_IT_number 148
_symmetry_cell_setting trigonal
_symmetry_space_group_name_Hall '-R 3'
_symmetry_space_group_name_H-M 'R -3 :H'
_atom_sites_solution_hydrogens geom
_atom_sites_solution_primary direct
_atom_sites_solution_secondary difmap
_audit_creation_method SHELXL-97
_cell_angle_alpha 90.00
_cell_angle_beta 90.00
_cell_angle_gamma 120.00
_cell_formula_units_Z 18
_cell_length_a 18.4965(4)
_cell_length_b 18.4965(4)
_cell_length_c 38.7777(7)
_cell_measurement_reflns_used 9858
_cell_measurement_temperature 100(2)
_cell_measurement_theta_max 30.50
_cell_measurement_theta_min 3.15
_cell_volume 11489.3(4)
_computing_cell_refinement 'Apex II (Bruker-AXS, 2007)'
_computing_data_collection 'Apex II (Bruker-AXS, 2007)'
_computing_data_reduction
; 
 SAINT v7.34A (Bruker-AXS, 2007) & XPREP v2005/4 (Bruker-AXS, 2005) 
;
_computing_molecular_graphics 'Bruker SHELXTL'
_computing_publication_material 'Bruker SHELXTL'
_computing_structure_refinement 'SHELXL-97 (Sheldrick, 1997)'
_computing_structure_solution 'SHELXS-97 (Sheldrick, 1990)'
_diffrn_ambient_temperature 100(2)
_diffrn_measured_fraction_theta_full 0.997
_diffrn_measured_fraction_theta_max 0.766
_diffrn_measurement_device_type 'CCD area detector'
_diffrn_measurement_method 'phi and omega scans'
_diffrn_radiation_monochromator graphite
_diffrn_radiation_source 'fine-focus sealed tube'
_diffrn_radiation_type MoK\a
_diffrn_radiation_wavelength 0.71073
_diffrn_reflns_av_R_equivalents 0.0612
_diffrn_reflns_av_sigmaI/netI 0.0487
_diffrn_reflns_limit_h_max 26
_diffrn_reflns_limit_h_min -26
_diffrn_reflns_limit_k_max 26
_diffrn_reflns_limit_k_min -26
_diffrn_reflns_limit_l_max 55
_diffrn_reflns_limit_l_min -54
_diffrn_reflns_number 70035
_diffrn_reflns_theta_full 27.50
_diffrn_reflns_theta_max 30.61
_diffrn_reflns_theta_min 3.30
_exptl_absorpt_coefficient_mu 5.257
_exptl_absorpt_correction_T_max 1.0
_exptl_absorpt_correction_T_min 0.8872
_exptl_absorpt_correction_type analytical
_exptl_absorpt_process_details 'sadabs - bruker 2008'
_exptl_crystal_colour colourless
_exptl_crystal_density_diffrn 1.653
_exptl_crystal_density_method 'not measured'
_exptl_crystal_description block
_exptl_crystal_F_000 5580
_exptl_crystal_size_max 0.303
_exptl_crystal_size_mid 0.231
_exptl_crystal_size_min 0.18
_platon_squeeze_details
;
Crystallised from toluene and pentane
;
_refine_diff_density_max 0.694
_refine_diff_density_min -0.451
_refine_diff_density_rms 0.096
_refine_ls_extinction_method none
_refine_ls_goodness_of_fit_ref 0.927
_refine_ls_hydrogen_treatment mixed
_refine_ls_matrix_type full
_refine_ls_number_parameters 329
_refine_ls_number_reflns 6032
_refine_ls_number_restraints 0
_refine_ls_restrained_S_all 0.927
_refine_ls_R_factor_all 0.0291
_refine_ls_R_factor_gt 0.0213
_refine_ls_shift/su_max 0.002
_refine_ls_shift/su_mean 0.000
_refine_ls_structure_factor_coef Fsqd
_refine_ls_weighting_details 'calc w=1/[\s^2^(Fo^2^)+(0.0140P)^2^+0.0000P] where P=(Fo^2^+2Fc^2^)/3'
_refine_ls_weighting_scheme calc
_refine_ls_wR_factor_gt 0.0425
_refine_ls_wR_factor_ref 0.0436
_reflns_number_gt 5141
_reflns_number_total 6032
_reflns_threshold_expression >2sigma(I)
_cod_data_source_file om4002389_si_002.cif
_cod_data_source_block Complex_20_nt_irborcobai
_cod_original_cell_volume 11489.2(4)
_cod_original_sg_symbol_H-M R-3
_cod_database_code 4080840

loop_
_symmetry_equiv_pos_as_xyz
'x, y, z'
'-y, x-y, z'
'-x+y, -x, z'
'x+2/3, y+1/3, z+1/3'
'-y+2/3, x-y+1/3, z+1/3'
'-x+y+2/3, -x+1/3, z+1/3'
'x+1/3, y+2/3, z+2/3'
'-y+1/3, x-y+2/3, z+2/3'
'-x+y+1/3, -x+2/3, z+2/3'
'-x, -y, -z'
'y, -x+y, -z'
'x-y, x, -z'
'-x+2/3, -y+1/3, -z+1/3'
'y+2/3, -x+y+1/3, -z+1/3'
'x-y+2/3, x+1/3, -z+1/3'
'-x+1/3, -y+2/3, -z+2/3'
'y+1/3, -x+y+2/3, -z+2/3'
'x-y+1/3, x+2/3, -z+2/3'

loop_
_atom_site_label
_atom_site_type_symbol
_atom_site_fract_x
_atom_site_fract_y
_atom_site_fract_z
_atom_site_U_iso_or_equiv
_atom_site_adp_type
_atom_site_occupancy
_atom_site_symmetry_multiplicity
_atom_site_calc_flag
_atom_site_refinement_flags
Ir1 Ir 0.551045(6) 0.298931(6) 0.084826(2) 0.01155(3) Uani 1 1 d .
O1 O 0.58039(12) 0.36728(13) 0.01342(5) 0.0240(5) Uani 1 1 d .
N1 N 0.44178(13) 0.18850(13) 0.06677(5) 0.0144(4) Uani 1 1 d .
C1 C 0.42841(16) 0.11370(16) 0.05607(7) 0.0175(5) Uani 1 1 d .
H1 H 0.4701 0.1004 0.0595 0.021 Uiso 1 1 calc R
C2 C 0.35449(18) 0.05520(17) 0.04002(7) 0.0211(6) Uani 1 1 d .
H2 H 0.3482 0.0041 0.0332 0.025 Uiso 1 1 calc R
C3 C 0.28993(17) 0.07196(17) 0.03399(7) 0.0204(6) Uani 1 1 d .
H3 H 0.2407 0.0331 0.0233 0.024 Uiso 1 1 calc R
C4 C 0.37884(16) 0.20346(16) 0.06067(6) 0.0150(5) Uani 1 1 d .
C5 C 0.30197(15) 0.14853(17) 0.04454(6) 0.0158(5) Uani 1 1 d .
C6 C 0.25737(17) 0.19437(18) 0.04397(7) 0.0200(6) Uani 1 1 d .
H6 H 0.2045 0.1761 0.0348 0.024 Uiso 1 1 calc R
C7 C 0.30791(17) 0.26964(18) 0.05946(7) 0.0197(5) Uani 1 1 d .
H7 H 0.2939 0.3109 0.0628 0.024 Uiso 1 1 calc R
N2 N 0.38351(13) 0.27616(14) 0.06952(6) 0.0157(4) Uani 1 1 d .
N3 N 0.51833(13) 0.25777(14) 0.13656(5) 0.0148(4) Uani 1 1 d .
C8 C 0.54159(17) 0.21673(17) 0.15835(7) 0.0204(5) Uani 1 1 d .
H8 H 0.5798 0.2014 0.1508 0.024 Uiso 1 1 calc R
C9 C 0.51082(19) 0.19606(19) 0.19197(7) 0.0252(6) Uani 1 1 d .
H9 H 0.5293 0.1681 0.2061 0.030 Uiso 1 1 calc R
C10 C 0.45340(19) 0.21649(19) 0.20453(7) 0.0265(6) Uani 1 1 d .
H10 H 0.4328 0.2024 0.2269 0.032 Uiso 1 1 calc R
C11 C 0.46234(16) 0.27699(16) 0.14937(7) 0.0161(5) Uani 1 1 d .
C12 C 0.42729(18) 0.25869(17) 0.18283(7) 0.0204(5) Uani 1 1 d .
C13 C 0.37100(19) 0.29092(19) 0.18349(7) 0.0255(6) Uani 1 1 d .
H13 H 0.3373 0.2883 0.2018 0.031 Uiso 1 1 calc R
C14 C 0.37657(17) 0.32603(18) 0.15200(7) 0.0216(6) Uani 1 1 d .
H14 H 0.3463 0.3516 0.1455 0.026 Uiso 1 1 calc R
N4 N 0.43378(13) 0.31871(14) 0.13070(5) 0.0163(4) Uani 1 1 d .
C20 C 0.50964(18) 0.49556(18) 0.10949(8) 0.0251(6) Uani 1 1 d .
H20 H 0.5205 0.4827 0.1314 0.030 Uiso 1 1 calc R
C15 C 0.47816(16) 0.43365(16) 0.08382(7) 0.0177(5) Uani 1 1 d .
C16 C 0.46428(17) 0.45697(18) 0.05165(8) 0.0233(6) Uani 1 1 d .
H16 H 0.4444 0.4177 0.0340 0.028 Uiso 1 1 calc R
B1 B 0.45700(19) 0.34080(18) 0.09215(7) 0.0150(5) Uani 1 1 d .
C21 C 0.57006(16) 0.34106(17) 0.04103(7) 0.0163(5) Uani 1 1 d .
C19 C 0.5248(2) 0.57575(19) 0.10273(10) 0.0362(8) Uani 1 1 d .
H19 H 0.5458 0.6160 0.1200 0.043 Uiso 1 1 calc R
C18 C 0.5090(2) 0.5957(2) 0.07072(10) 0.0402(9) Uani 1 1 d .
H18 H 0.5185 0.6492 0.0664 0.048 Uiso 1 1 calc R
C17 C 0.4791(2) 0.5366(2) 0.04498(9) 0.0322(7) Uani 1 1 d .
H17 H 0.4688 0.5503 0.0231 0.039 Uiso 1 1 calc R
C26 C 0.1567(2) 0.3352(2) 0.04937(8) 0.0305(7) Uani 1 1 d .
H26 H 0.1259 0.3000 0.0313 0.075(16) Uiso 1 1 calc R
C25 C 0.2265(2) 0.4105(2) 0.04235(8) 0.0294(7) Uani 1 1 d .
H25 H 0.2433 0.4263 0.0197 0.040(11) Uiso 1 1 calc R
C24 C 0.2716(2) 0.4626(2) 0.06925(9) 0.0316(7) Uani 1 1 d .
H24 H 0.3188 0.5136 0.0644 0.055(13) Uiso 1 1 calc R
C23 C 0.2484(2) 0.4408(2) 0.10299(9) 0.0341(8) Uani 1 1 d .
C22 C 0.2970(3) 0.4974(3) 0.13249(12) 0.0540(11) Uani 1 1 d .
H22A H 0.3511 0.5392 0.1245 0.13(3) Uiso 1 1 calc R
H22B H 0.3032 0.4652 0.1504 0.17(3) Uiso 1 1 calc R
H22C H 0.2675 0.5239 0.1414 0.13(2) Uiso 1 1 calc R
C27 C 0.1318(2) 0.3111(2) 0.08320(8) 0.0338(7) Uani 1 1 d .
H27 H 0.0849 0.2598 0.0880 0.047(12) Uiso 1 1 calc R
C28 C 0.1772(2) 0.3640(2) 0.10950(9) 0.0350(8) Uani 1 1 d .
H28 H 0.1602 0.3482 0.1322 0.086(16) Uiso 1 1 calc R
H100 H 0.6239(19) 0.398(2) 0.0975(7) 0.022(8) Uiso 1 1 d .

loop_
_atom_site_aniso_label
_atom_site_aniso_U_11
_atom_site_aniso_U_22
_atom_site_aniso_U_33
_atom_site_aniso_U_23
_atom_site_aniso_U_13
_atom_site_aniso_U_12
Ir1 0.01080(5) 0.01136(5) 0.01285(5) 0.00088(3) 0.00038(4) 0.00581(4)
O1 0.0255(10) 0.0321(11) 0.0185(10) 0.0073(8) 0.0023(8) 0.0174(9)
N1 0.0135(10) 0.0134(10) 0.0154(10) 0.0021(8) 0.0012(8) 0.0061(8)
C1 0.0182(13) 0.0154(12) 0.0200(13) 0.0003(10) -0.0011(10) 0.0093(11)
C2 0.0226(14) 0.0153(12) 0.0257(14) -0.0022(11) -0.0046(11) 0.0096(11)
C3 0.0169(13) 0.0195(13) 0.0196(13) 0.0007(11) -0.0055(10) 0.0052(11)
C4 0.0149(12) 0.0151(12) 0.0141(11) 0.0022(9) -0.0010(9) 0.0067(10)
C5 0.0124(11) 0.0201(13) 0.0140(11) 0.0041(10) -0.0011(9) 0.0075(10)
C6 0.0170(13) 0.0246(14) 0.0194(13) 0.0038(11) -0.0002(10) 0.0110(11)
C7 0.0164(12) 0.0235(14) 0.0228(14) 0.0051(11) 0.0009(11) 0.0126(11)
N2 0.0141(10) 0.0167(10) 0.0181(10) 0.0014(9) -0.0003(8) 0.0091(9)
N3 0.0132(10) 0.0146(10) 0.0149(10) 0.0031(8) 0.0024(8) 0.0058(9)
C8 0.0182(13) 0.0218(13) 0.0227(14) 0.0052(11) 0.0018(11) 0.0111(11)
C9 0.0274(15) 0.0317(16) 0.0182(13) 0.0079(12) 0.0019(11) 0.0161(13)
C10 0.0317(16) 0.0279(16) 0.0187(13) 0.0064(12) 0.0064(12) 0.0140(13)
C11 0.0142(12) 0.0132(11) 0.0181(12) -0.0006(10) -0.0001(10) 0.0048(10)
C12 0.0196(13) 0.0190(13) 0.0197(13) 0.0004(11) 0.0047(11) 0.0075(11)
C13 0.0264(15) 0.0280(15) 0.0229(14) 0.0008(12) 0.0101(12) 0.0141(13)
C14 0.0208(13) 0.0224(14) 0.0265(14) 0.0032(11) 0.0068(11) 0.0145(12)
N4 0.0169(11) 0.0170(11) 0.0177(10) 0.0014(9) 0.0031(8) 0.0104(9)
C20 0.0232(14) 0.0189(14) 0.0333(15) -0.0002(12) 0.0093(13) 0.0105(12)
C15 0.0131(11) 0.0139(12) 0.0275(14) 0.0022(10) 0.0050(11) 0.0079(10)
C16 0.0150(13) 0.0233(14) 0.0335(16) 0.0092(12) 0.0051(11) 0.0112(11)
B1 0.0158(13) 0.0137(13) 0.0175(13) 0.0005(11) 0.0015(11) 0.0089(11)
C21 0.0131(11) 0.0175(12) 0.0196(13) 0.0015(10) -0.0010(10) 0.0085(10)
C19 0.0280(17) 0.0156(14) 0.063(2) -0.0003(15) 0.0199(16) 0.0095(13)
C18 0.0304(17) 0.0197(15) 0.076(3) 0.0200(17) 0.0277(18) 0.0165(14)
C17 0.0216(15) 0.0294(17) 0.051(2) 0.0212(15) 0.0130(14) 0.0167(13)
C26 0.0246(15) 0.0398(18) 0.0356(17) -0.0067(15) -0.0030(14) 0.0225(15)
C25 0.0295(16) 0.0391(18) 0.0301(16) 0.0024(14) 0.0066(13) 0.0251(15)
C24 0.0225(15) 0.0369(18) 0.0415(19) -0.0028(15) 0.0049(14) 0.0195(15)
C23 0.0292(17) 0.051(2) 0.0340(18) -0.0082(16) -0.0028(14) 0.0286(17)
C22 0.044(2) 0.073(3) 0.050(2) -0.022(2) -0.012(2) 0.033(2)
C27 0.0290(17) 0.040(2) 0.0384(18) 0.0051(16) 0.0023(14) 0.0220(16)
C28 0.0359(19) 0.051(2) 0.0290(17) 0.0034(16) 0.0028(15) 0.0304(18)

loop_
_atom_type_symbol
_atom_type_description
_atom_type_scat_dispersion_real
_atom_type_scat_dispersion_imag
_atom_type_scat_source
C C 0.0033 0.0016 'International Tables Vol C Tables 4.2.6.8 and 6.1.1.4'
H H 0.0000 0.0000 'International Tables Vol C Tables 4.2.6.8 and 6.1.1.4'
B B 0.0013 0.0007 'International Tables Vol C Tables 4.2.6.8 and 6.1.1.4'
Ir Ir -1.4442 7.9887 'International Tables Vol C Tables 4.2.6.8 and 6.1.1.4'
N N 0.0061 0.0033 'International Tables Vol C Tables 4.2.6.8 and 6.1.1.4'
O O 0.0106 0.0060 'International Tables Vol C Tables 4.2.6.8 and 6.1.1.4'

loop_
_geom_angle_atom_site_label_1
_geom_angle_atom_site_label_2
_geom_angle_atom_site_label_3
_geom_angle
C21 Ir1 N3 171.96(10)
C21 Ir1 N1 89.51(10)
N3 Ir1 N1 90.17(8)
C21 Ir1 B1 89.29(11)
N3 Ir1 B1 82.72(9)
N1 Ir1 B1 81.18(10)
C21 Ir1 H100 86.0(10)
N3 Ir1 H100 92.5(10)
N1 Ir1 H100 166.3(10)
B1 Ir1 H100 85.8(10)
C1 N1 C4 115.1(2)
C1 N1 Ir1 132.89(18)
C4 N1 Ir1 111.16(17)
N1 C1 C2 122.7(2)
N1 C1 H1 118.6
C2 C1 H1 118.6
C3 C2 C1 121.2(3)
C3 C2 H2 119.4
C1 C2 H2 119.4
C5 C3 C2 117.5(2)
C5 C3 H3 121.3
C2 C3 H3 121.3
N1 C4 N2 122.0(2)
N1 C4 C5 126.3(2)
N2 C4 C5 111.7(2)
C3 C5 C4 117.2(2)
C3 C5 C6 138.5(2)
C4 C5 C6 104.4(2)
C7 C6 C5 106.8(2)
C7 C6 H6 126.6
C5 C6 H6 126.6
C6 C7 N2 110.8(2)
C6 C7 H7 124.6
N2 C7 H7 124.6
C4 N2 C7 106.3(2)
C4 N2 B1 120.4(2)
C7 N2 B1 132.5(2)
C8 N3 C11 115.0(2)
C8 N3 Ir1 133.09(18)
C11 N3 Ir1 111.87(17)
N3 C8 C9 122.7(3)
N3 C8 H8 118.6
C9 C8 H8 118.6
C10 C9 C8 121.2(3)
C10 C9 H9 119.4
C8 C9 H9 119.4
C9 C10 C12 118.1(3)
C9 C10 H10 120.9
C12 C10 H10 120.9
N4 C11 N3 121.9(2)
N4 C11 C12 111.5(2)
N3 C11 C12 126.6(2)
C10 C12 C11 116.4(3)
C10 C12 C13 138.7(3)
C11 C12 C13 104.9(2)
C14 C13 C12 106.5(2)
C14 C13 H13 126.7
C12 C13 H13 126.7
C13 C14 N4 111.3(3)
C13 C14 H14 124.4
N4 C14 H14 124.4
C11 N4 C14 105.7(2)
C11 N4 B1 122.2(2)
C14 N4 B1 131.7(2)
C19 C20 C15 121.1(3)
C19 C20 H20 119.5
C15 C20 H20 119.5
C16 C15 C20 116.8(3)
C16 C15 B1 122.3(2)
C20 C15 B1 120.9(2)
C17 C16 C15 122.1(3)
C17 C16 H16 118.9
C15 C16 H16 118.9
N4 B1 N2 108.7(2)
N4 B1 C15 111.5(2)
N2 B1 C15 111.3(2)
N4 B1 Ir1 101.01(16)
N2 B1 Ir1 101.14(16)
C15 B1 Ir1 122.05(19)
O1 C21 Ir1 178.6(2)
C18 C19 C20 120.2(3)
C18 C19 H19 119.9
C20 C19 H19 119.9
C19 C18 C17 120.0(3)
C19 C18 H18 120.0
C17 C18 H18 120.0
C18 C17 C16 119.8(3)
C18 C17 H17 120.1
C16 C17 H17 120.1
C25 C26 C27 120.4(3)
C25 C26 H26 119.8
C27 C26 H26 119.8
C26 C25 C24 119.5(3)
C26 C25 H25 120.3
C24 C25 H25 120.3
C23 C24 C25 121.6(3)
C23 C24 H24 119.2
C25 C24 H24 119.2
C24 C23 C28 118.0(3)
C24 C23 C22 121.9(4)
C28 C23 C22 120.1(3)
C23 C22 H22A 109.5
C23 C22 H22B 109.5
H22A C22 H22B 109.5
C23 C22 H22C 109.5
H22A C22 H22C 109.5
H22B C22 H22C 109.5
C28 C27 C26 119.2(3)
C28 C27 H27 120.4
C26 C27 H27 120.4
C27 C28 C23 121.4(3)
C27 C28 H28 119.3
C23 C28 H28 119.3

loop_
_geom_bond_atom_site_label_1
_geom_bond_atom_site_label_2
_geom_bond_distance
Ir1 C21 1.828(3)
Ir1 N3 2.124(2)
Ir1 N1 2.149(2)
Ir1 B1 2.248(3)
Ir1 H100 1.71(3)
O1 C21 1.151(3)
N1 C1 1.344(3)
N1 C4 1.345(3)
C1 C2 1.396(4)
C1 H1 0.9300
C2 C3 1.395(4)
C2 H2 0.9300
C3 C5 1.381(4)
C3 H3 0.9300
C4 N2 1.348(3)
C4 C5 1.414(3)
C5 C6 1.449(4)
C6 C7 1.368(4)
C6 H6 0.9300
C7 N2 1.397(3)
C7 H7 0.9300
N2 B1 1.556(4)
N3 C8 1.342(3)
N3 C11 1.347(3)
C8 C9 1.397(4)
C8 H8 0.9300
C9 C10 1.382(4)
C9 H9 0.9300
C10 C12 1.388(4)
C10 H10 0.9300
C11 N4 1.344(3)
C11 C12 1.414(4)
C12 C13 1.436(4)
C13 C14 1.362(4)
C13 H13 0.9300
C14 N4 1.401(3)
C14 H14 0.9300
N4 B1 1.552(4)
C20 C19 1.390(4)
C20 C15 1.405(4)
C20 H20 0.9300
C15 C16 1.385(4)
C15 B1 1.592(4)
C16 C17 1.382(4)
C16 H16 0.9300
C19 C18 1.367(5)
C19 H19 0.9300
C18 C17 1.375(5)
C18 H18 0.9300
C17 H17 0.9300
C26 C25 1.372(5)
C26 C27 1.388(4)
C26 H26 0.9300
C25 C24 1.381(5)
C25 H25 0.9300
C24 C23 1.373(5)
C24 H24 0.9300
C23 C28 1.395(5)
C23 C22 1.507(5)
C22 H22A 0.9600
C22 H22B 0.9600
C22 H22C 0.9600
C27 C28 1.371(5)
C27 H27 0.9300
C28 H28 0.9300

loop_
_geom_torsion_atom_site_label_1
_geom_torsion_atom_site_label_2
_geom_torsion_atom_site_label_3
_geom_torsion_atom_site_label_4
_geom_torsion
C21 Ir1 N1 C1 94.3(2)
N3 Ir1 N1 C1 -93.7(2)
B1 Ir1 N1 C1 -176.4(2)
C21 Ir1 N1 C4 -74.69(18)
N3 Ir1 N1 C4 97.28(18)
B1 Ir1 N1 C4 14.67(18)
C4 N1 C1 C2 -0.5(4)
Ir1 N1 C1 C2 -169.1(2)
N1 C1 C2 C3 0.4(4)
C1 C2 C3 C5 -0.1(4)
C1 N1 C4 N2 -179.1(2)
Ir1 N1 C4 N2 -8.0(3)
C1 N1 C4 C5 0.3(4)
Ir1 N1 C4 C5 171.4(2)
C2 C3 C5 C4 -0.1(4)
C2 C3 C5 C6 179.1(3)
N1 C4 C5 C3 0.1(4)
N2 C4 C5 C3 179.5(2)
N1 C4 C5 C6 -179.4(2)
N2 C4 C5 C6 0.0(3)
C3 C5 C6 C7 -180.0(3)
C4 C5 C6 C7 -0.7(3)
C5 C6 C7 N2 1.1(3)
N1 C4 N2 C7 -179.9(2)
C5 C4 N2 C7 0.6(3)
N1 C4 N2 B1 -9.2(4)
C5 C4 N2 B1 171.4(2)
C6 C7 N2 C4 -1.1(3)
C6 C7 N2 B1 -170.2(3)
C21 Ir1 N3 C8 -175.9(7)
N1 Ir1 N3 C8 96.3(3)
B1 Ir1 N3 C8 177.4(3)
C21 Ir1 N3 C11 4.7(8)
N1 Ir1 N3 C11 -83.07(18)
B1 Ir1 N3 C11 -1.99(18)
C11 N3 C8 C9 -0.6(4)
Ir1 N3 C8 C9 -180.0(2)
N3 C8 C9 C10 0.6(5)
C8 C9 C10 C12 -0.3(5)
C8 N3 C11 N4 179.4(2)
Ir1 N3 C11 N4 -1.1(3)
C8 N3 C11 C12 0.4(4)
Ir1 N3 C11 C12 179.9(2)
C9 C10 C12 C11 0.1(4)
C9 C10 C12 C13 178.9(4)
N4 C11 C12 C10 -179.2(3)
N3 C11 C12 C10 -0.1(4)
N4 C11 C12 C13 1.6(3)
N3 C11 C12 C13 -179.3(3)
C10 C12 C13 C14 -179.7(4)
C11 C12 C13 C14 -0.9(3)
C12 C13 C14 N4 -0.1(3)
N3 C11 N4 C14 179.1(2)
C12 C11 N4 C14 -1.7(3)
N3 C11 N4 B1 5.5(4)
C12 C11 N4 B1 -175.3(2)
C13 C14 N4 C11 1.1(3)
C13 C14 N4 B1 173.9(3)
C19 C20 C15 C16 0.8(4)
C19 C20 C15 B1 -177.2(3)
C20 C15 C16 C17 -1.1(4)
B1 C15 C16 C17 176.9(3)
C11 N4 B1 N2 99.7(3)
C14 N4 B1 N2 -72.0(3)
C11 N4 B1 C15 -137.3(2)
C14 N4 B1 C15 51.0(4)
C11 N4 B1 Ir1 -6.2(3)
C14 N4 B1 Ir1 -177.9(2)
C4 N2 B1 N4 -86.4(3)
C7 N2 B1 N4 81.5(3)
C4 N2 B1 C15 150.4(2)
C7 N2 B1 C15 -41.7(4)
C4 N2 B1 Ir1 19.3(3)
C7 N2 B1 Ir1 -172.8(2)
C16 C15 B1 N4 -150.3(2)
C20 C15 B1 N4 27.6(3)
C16 C15 B1 N2 -28.8(3)
C20 C15 B1 N2 149.1(2)
C16 C15 B1 Ir1 90.4(3)
C20 C15 B1 Ir1 -91.7(3)
C21 Ir1 B1 N4 -175.19(17)
N3 Ir1 B1 N4 3.88(15)
N1 Ir1 B1 N4 95.19(16)
C21 Ir1 B1 N2 73.04(17)
N3 Ir1 B1 N2 -107.89(16)
N1 Ir1 B1 N2 -16.58(15)
C21 Ir1 B1 C15 -51.0(2)
N3 Ir1 B1 C15 128.0(2)
N1 Ir1 B1 C15 -140.6(2)
N3 Ir1 C21 O1 -36(11)
N1 Ir1 C21 O1 52(10)
B1 Ir1 C21 O1 -29(10)
C15 C20 C19 C18 0.1(5)
C20 C19 C18 C17 -0.9(5)
C19 C18 C17 C16 0.6(5)
C15 C16 C17 C18 0.4(4)
C27 C26 C25 C24 -0.4(5)
C26 C25 C24 C23 0.1(5)
C25 C24 C23 C28 -0.1(5)
C25 C24 C23 C22 -179.7(3)
C25 C26 C27 C28 0.8(5)
C26 C27 C28 C23 -0.8(5)
C24 C23 C28 C27 0.5(5)
C22 C23 C28 C27 -180.0(3)

loop_
_platon_squeeze_void_nr
_platon_squeeze_void_average_x
_platon_squeeze_void_average_y
_platon_squeeze_void_average_z
_platon_squeeze_void_volume
_platon_squeeze_void_count_electrons
_platon_squeeze_void_content
1 0.000 0.000 0.000 240 120 ' '
2 0.000 0.000 0.397 28 13 ' '
3 0.000 0.000 0.603 28 13 ' '
4 0.333 0.667 0.667 239 120 ' '
5 0.333 0.667 0.064 28 13 ' '
6 0.333 0.667 0.269 28 13 ' '
7 0.667 0.333 0.333 239 120 ' '
8 0.667 0.333 0.731 28 13 ' '
9 0.667 0.333 0.936 28 13 ' '
